data_1509658
loop_
_publ_author_name
'Wu Yuandong'
'Bensch, W.'

_publ_section_title
;
 Syntheses, crystal structures and spectroscopic properties of Ag2 Nb [P2
 S6] [S2] and K Ag2 [P S4]
;
_journal_name_full 'Journal of Solid State Chemistry'
_journal_page_first 471
_journal_page_last 478
_journal_paper_doi 10.1016/j.jssc.2008.11.017
_journal_volume 182
_journal_year 2009
_chemical_formula_sum 'Ag2 K P S4'
_chemical_name_systematic 'K Ag2 (P S4)'
_space_group_IT_number 121
_symmetry_space_group_name_Hall 'I -4 2'
_symmetry_space_group_name_H-M 'I -4 2 m'
_cell_angle_alpha 90
_cell_angle_beta 90
_cell_angle_gamma 90
_cell_formula_units_Z 2
_cell_length_a 6.6471
_cell_length_b 6.6471
_cell_length_c 8.1693
_cell_volume 360.952
_citation_journal_id_ASTM JSSCBI
_cod_data_source_file silver2-3_113.cif
_cod_data_source_block Ag2K1P1S4
_cod_original_cell_volume 360.9518
_cod_original_formula_sum 'Ag2 K1 P1 S4'
_cod_database_code 1509658

loop_
_symmetry_equiv_pos_as_xyz
x,y,z
y,-x,-z
-x,-y,z
-y,x,-z
x,-y,-z
-y,-x,z
-x,y,-z
y,x,z
x+1/2,y+1/2,z+1/2
y+1/2,-x+1/2,-z+1/2
-x+1/2,-y+1/2,z+1/2
-y+1/2,x+1/2,-z+1/2
x+1/2,-y+1/2,-z+1/2
-y+1/2,-x+1/2,z+1/2
-x+1/2,y+1/2,-z+1/2
y+1/2,x+1/2,z+1/2

loop_
_atom_site_label
_atom_site_type_symbol
_atom_site_fract_x
_atom_site_fract_y
_atom_site_fract_z
_atom_site_occupancy
_atom_site_U_iso_or_equiv
K1 K+1 0 0 0.5 1 0.0
Ag1 Ag+1 0 0.5 0.25 1 0.0
P1 P+5 0 0 0 1 0.0
S1 S-2 0.18131 0.18131 0.1398 1 0.0
